data_7005915
loop_
_publ_author_name
'Jie, Suyun'
'Agostinho, Magno'
'Kermagoret, Anthony'
'Cazin, Catherine S. J.'
'Braunstein, Pierre'

_publ_section_title
;
 Mono- and dinuclear cobalt complexes with chelating or bridging
 bidentate P,N phosphino- and phosphinito-oxazoline ligands: synthesis,
 structures and catalytic ethylene oligomerisation.
;
_journal_issue 39
_journal_name_full 'Dalton transactions (Cambridge, England : 2003)'
_journal_page_first 4472
_journal_page_last 4482
_journal_paper_doi 10.1039/b706818b
_journal_year 2007
_chemical_formula_moiety 'C18 H20 Cl2 Co N O P'
_chemical_formula_sum 'C18 H20 Cl2 Co N O P'
_chemical_formula_weight 427.15
_chemical_name_systematic
;
?
;
_space_group_IT_number 14
_symmetry_cell_setting monoclinic
_symmetry_space_group_name_Hall '-P 2ybc'
_symmetry_space_group_name_H-M 'P 1 21/c 1'
_atom_sites_solution_hydrogens geom
_atom_sites_solution_primary direct
_atom_sites_solution_secondary difmap
_audit_creation_method SHELXL-97
_cell_angle_alpha 90.00
_cell_angle_beta 120.5011(9)
_cell_angle_gamma 90.00
_cell_formula_units_Z 4
_cell_length_a 7.0690(2)
_cell_length_b 28.7830(6)
_cell_length_c 10.8560(2)
_cell_measurement_reflns_used 4277
_cell_measurement_temperature 173(2)
_cell_measurement_theta_max 29.131
_cell_measurement_theta_min 0.998
_cell_volume 1903.18(8)
_computing_cell_refinement 'Denzo (Nonius B.V., 1998)'
_computing_data_collection 'Collect (Nonius B.V., 1998)'
_computing_data_reduction 'Denzo (Nonius B.V., 1998)'
_computing_molecular_graphics 'PLATON 98 (Spek, 1998)'
_computing_publication_material 'SHELXL-97 (Sheldrick, 1997)'
_computing_structure_refinement 'SHELXL-97 (Sheldrick, 1997)'
_computing_structure_solution 'SHELXS-97 (Sheldrick, 1997)'
_diffrn_ambient_temperature 173(2)
_diffrn_measured_fraction_theta_full 0.998
_diffrn_measured_fraction_theta_max 0.998
_diffrn_measurement_device_type KappaCCD
_diffrn_measurement_method '\p scans'
_diffrn_radiation_monochromator graphite
_diffrn_radiation_source 'fine-focus sealed tube'
_diffrn_radiation_type MoK\a
_diffrn_radiation_wavelength 0.71073
_diffrn_reflns_av_R_equivalents 0.0447
_diffrn_reflns_av_sigmaI/netI 0.0868
_diffrn_reflns_limit_h_max 9
_diffrn_reflns_limit_h_min -9
_diffrn_reflns_limit_k_max 30
_diffrn_reflns_limit_k_min -39
_diffrn_reflns_limit_l_max 14
_diffrn_reflns_limit_l_min -14
_diffrn_reflns_number 8851
_diffrn_reflns_theta_full 29.11
_diffrn_reflns_theta_max 29.11
_diffrn_reflns_theta_min 1.41
_exptl_absorpt_coefficient_mu 1.271
_exptl_absorpt_correction_type none
_exptl_crystal_colour purple
_exptl_crystal_density_diffrn 1.491
_exptl_crystal_density_method 'not measured'
_exptl_crystal_description prism
_exptl_crystal_F_000 876
_exptl_crystal_size_max 0.16
_exptl_crystal_size_mid 0.14
_exptl_crystal_size_min 0.10
_refine_diff_density_max 0.587
_refine_diff_density_min -0.707
_refine_diff_density_rms 0.100
_refine_ls_extinction_method none
_refine_ls_goodness_of_fit_ref 1.007
_refine_ls_hydrogen_treatment constr
_refine_ls_matrix_type full
_refine_ls_number_parameters 217
_refine_ls_number_reflns 5105
_refine_ls_number_restraints 0
_refine_ls_restrained_S_all 1.007
_refine_ls_R_factor_all 0.0997
_refine_ls_R_factor_gt 0.0446
_refine_ls_shift/su_max 0.001
_refine_ls_shift/su_mean 0.000
_refine_ls_structure_factor_coef Fsqd
_refine_ls_weighting_details 'calc w=1/[\s^2^(Fo^2^)+(0.0490P)^2^+0.0000P] where P=(Fo^2^+2Fc^2^)/3'
_refine_ls_weighting_scheme calc
_refine_ls_wR_factor_gt 0.0957
_refine_ls_wR_factor_ref 0.1162
_reflns_number_gt 3092
_reflns_number_total 5105
_reflns_threshold_expression >2sigma(I)
_cod_data_source_file b706818b.txt
_cod_data_source_block shelxl
_cod_original_sg_symbol_H-M P21/c
_cod_database_code 7005915

loop_
_symmetry_equiv_pos_as_xyz
'x, y, z'
'-x, y+1/2, -z+1/2'
'-x, -y, -z'
'x, -y-1/2, z-1/2'

loop_
_atom_site_label
_atom_site_type_symbol
_atom_site_fract_x
_atom_site_fract_y
_atom_site_fract_z
_atom_site_U_iso_or_equiv
_atom_site_adp_type
_atom_site_occupancy
_atom_site_symmetry_multiplicity
_atom_site_calc_flag
_atom_site_refinement_flags
_atom_site_disorder_assembly
_atom_site_disorder_group
Co Co 1.18629(6) 0.163388(11) 0.96839(4) 0.02338(12) Uani 1 1 d . . .
Cl1 Cl 1.24866(13) 0.14005(2) 1.18119(7) 0.03176(19) Uani 1 1 d . . .
Cl2 Cl 1.48755(14) 0.16986(3) 0.95451(9) 0.0439(2) Uani 1 1 d . . .
P P 0.91529(13) 0.11690(2) 0.77642(8) 0.02361(18) Uani 1 1 d . . .
O O 0.6187(3) 0.23880(6) 0.7331(2) 0.0310(5) Uani 1 1 d . . .
N N 0.9591(4) 0.21359(7) 0.8852(2) 0.0229(5) Uani 1 1 d . . .
C1 C 0.6838(5) 0.15865(8) 0.7107(3) 0.0256(6) Uani 1 1 d . . .
H1A H 0.6142 0.1623 0.6058 0.031 Uiso 1 1 calc . . .
H1B H 0.5719 0.1466 0.7316 0.031 Uiso 1 1 calc . . .
C2 C 0.7657(5) 0.20464(9) 0.7817(3) 0.0240(6) Uani 1 1 d . . .
C3 C 0.7315(6) 0.28010(10) 0.8186(4) 0.0430(9) Uani 1 1 d . . .
H3A H 0.6533 0.2927 0.8655 0.052 Uiso 1 1 calc . . .
H3B H 0.7407 0.3046 0.7580 0.052 Uiso 1 1 calc . . .
C4 C 0.9612(5) 0.26295(9) 0.9303(3) 0.0255(6) Uani 1 1 d . . .
C5 C 1.1414(6) 0.28975(9) 0.9258(3) 0.0353(8) Uani 1 1 d . . .
H5A H 1.2832 0.2749 0.9891 0.053 Uiso 1 1 calc . . .
H5B H 1.1441 0.3217 0.9577 0.053 Uiso 1 1 calc . . .
H5C H 1.1139 0.2900 0.8278 0.053 Uiso 1 1 calc . . .
C6 C 0.9984(6) 0.26257(10) 1.0805(3) 0.0370(8) Uani 1 1 d . . .
H6A H 0.8833 0.2441 1.0823 0.056 Uiso 1 1 calc . . .
H6B H 0.9938 0.2945 1.1104 0.056 Uiso 1 1 calc . . .
H6C H 1.1422 0.2489 1.1460 0.056 Uiso 1 1 calc . . .
C7 C 0.9467(5) 0.10321(8) 0.6243(3) 0.0259(6) Uani 1 1 d . . .
C8 C 1.1492(5) 0.08581(10) 0.6534(3) 0.0330(7) Uani 1 1 d . . .
H8 H 1.2655 0.0828 0.7496 0.040 Uiso 1 1 calc . . .
C9 C 1.1819(5) 0.07285(11) 0.5422(4) 0.0427(9) Uani 1 1 d . . .
H9 H 1.3193 0.0604 0.5627 0.051 Uiso 1 1 calc . . .
C10 C 1.0154(6) 0.07809(10) 0.4021(4) 0.0404(8) Uani 1 1 d . . .
H10 H 1.0391 0.0698 0.3263 0.048 Uiso 1 1 calc . . .
C11 C 0.8144(6) 0.09543(10) 0.3720(3) 0.0358(8) Uani 1 1 d . . .
H11 H 0.6996 0.0989 0.2755 0.043 Uiso 1 1 calc . . .
C12 C 0.7799(5) 0.10782(9) 0.4830(3) 0.0277(7) Uani 1 1 d . . .
H12 H 0.6409 0.1195 0.4619 0.033 Uiso 1 1 calc . . .
C13 C 0.8098(5) 0.06408(9) 0.8113(3) 0.0252(6) Uani 1 1 d . . .
C14 C 0.7552(5) 0.02460(9) 0.7252(3) 0.0332(7) Uani 1 1 d . . .
H14 H 0.7682 0.0249 0.6423 0.040 Uiso 1 1 calc . . .
C15 C 0.6823(6) -0.01504(9) 0.7606(4) 0.0403(8) Uani 1 1 d . . .
H15 H 0.6436 -0.0418 0.7012 0.048 Uiso 1 1 calc . . .
C16 C 0.6656(6) -0.01587(10) 0.8817(4) 0.0415(8) Uani 1 1 d . . .
H16 H 0.6169 -0.0432 0.9062 0.050 Uiso 1 1 calc . . .
C17 C 0.7191(6) 0.02284(11) 0.9670(4) 0.0391(8) Uani 1 1 d . . .
H17 H 0.7063 0.0222 1.0500 0.047 Uiso 1 1 calc . . .
C18 C 0.7917(5) 0.06281(10) 0.9327(3) 0.0337(7) Uani 1 1 d . . .
H18 H 0.8292 0.0894 0.9925 0.040 Uiso 1 1 calc . . .

loop_
_atom_site_aniso_label
_atom_site_aniso_U_11
_atom_site_aniso_U_22
_atom_site_aniso_U_33
_atom_site_aniso_U_23
_atom_site_aniso_U_13
_atom_site_aniso_U_12
Co 0.0218(2) 0.0231(2) 0.0230(2) -0.00030(15) 0.00970(18) 0.00184(16)
Cl1 0.0366(5) 0.0286(4) 0.0258(4) 0.0038(3) 0.0127(3) 0.0029(3)
Cl2 0.0317(5) 0.0588(5) 0.0482(5) -0.0156(4) 0.0255(4) -0.0085(4)
P 0.0223(4) 0.0203(3) 0.0257(4) -0.0015(3) 0.0103(3) 0.0002(3)
O 0.0250(12) 0.0228(10) 0.0338(12) -0.0023(8) 0.0067(10) 0.0041(8)
N 0.0262(14) 0.0203(11) 0.0206(12) -0.0004(9) 0.0108(11) 0.0012(10)
C1 0.0227(16) 0.0213(13) 0.0281(16) -0.0021(11) 0.0096(13) 0.0009(11)
C2 0.0258(17) 0.0230(14) 0.0239(15) 0.0040(11) 0.0132(14) 0.0053(12)
C3 0.038(2) 0.0237(15) 0.043(2) -0.0108(13) 0.0026(17) 0.0035(14)
C4 0.0304(18) 0.0185(13) 0.0225(15) -0.0026(10) 0.0097(13) 0.0004(12)
C5 0.044(2) 0.0241(14) 0.0376(18) -0.0037(13) 0.0211(17) -0.0057(14)
C6 0.054(2) 0.0297(15) 0.0337(18) -0.0046(13) 0.0267(17) 0.0019(15)
C7 0.0260(17) 0.0184(13) 0.0301(16) -0.0016(11) 0.0119(14) -0.0003(12)
C8 0.0246(18) 0.0397(16) 0.0316(17) -0.0026(13) 0.0119(15) 0.0072(14)
C9 0.031(2) 0.049(2) 0.049(2) -0.0073(16) 0.0202(18) 0.0103(15)
C10 0.045(2) 0.0443(18) 0.038(2) -0.0120(15) 0.0254(18) -0.0017(16)
C11 0.042(2) 0.0341(16) 0.0267(17) -0.0056(13) 0.0145(16) -0.0001(15)
C12 0.0259(17) 0.0257(14) 0.0296(16) -0.0042(12) 0.0126(14) 0.0000(12)
C13 0.0178(15) 0.0236(14) 0.0311(16) 0.0026(11) 0.0103(13) 0.0018(11)
C14 0.0341(19) 0.0250(15) 0.0406(19) -0.0007(13) 0.0191(16) 0.0020(13)
C15 0.042(2) 0.0214(15) 0.056(2) -0.0014(14) 0.0244(19) 0.0000(14)
C16 0.035(2) 0.0293(16) 0.061(2) 0.0091(15) 0.0252(19) -0.0042(14)
C17 0.040(2) 0.0400(18) 0.044(2) 0.0055(14) 0.0253(18) 0.0007(15)
C18 0.0286(18) 0.0313(15) 0.0390(19) -0.0006(13) 0.0155(16) -0.0052(13)

loop_
_atom_type_symbol
_atom_type_description
_atom_type_scat_dispersion_real
_atom_type_scat_dispersion_imag
_atom_type_scat_source
C C 0.0033 0.0016 'International Tables Vol C Tables 4.2.6.8 and 6.1.1.4'
H H 0.0000 0.0000 'International Tables Vol C Tables 4.2.6.8 and 6.1.1.4'
N N 0.0061 0.0033 'International Tables Vol C Tables 4.2.6.8 and 6.1.1.4'
O O 0.0106 0.0060 'International Tables Vol C Tables 4.2.6.8 and 6.1.1.4'
Cl Cl 0.1484 0.1585 'International Tables Vol C Tables 4.2.6.8 and 6.1.1.4'
Co Co 0.3494 0.9721 'International Tables Vol C Tables 4.2.6.8 and 6.1.1.4'
P P 0.1023 0.0942 'International Tables Vol C Tables 4.2.6.8 and 6.1.1.4'

loop_
_geom_angle_atom_site_label_1
_geom_angle_atom_site_label_2
_geom_angle_atom_site_label_3
_geom_angle
_geom_angle_site_symmetry_1
_geom_angle_site_symmetry_3
_geom_angle_publ_flag
N Co Cl2 119.13(7) . . ?
N Co Cl1 112.15(7) . . ?
Cl2 Co Cl1 113.88(4) . . ?
N Co P 84.65(7) . . ?
Cl2 Co P 111.04(3) . . ?
Cl1 Co P 112.57(3) . . ?
C13 P C7 105.09(12) . . ?
C13 P C1 104.31(13) . . ?
C7 P C1 106.34(13) . . ?
C13 P Co 121.16(10) . . ?
C7 P Co 119.89(10) . . ?
C1 P Co 97.61(9) . . ?
C2 O C3 106.4(2) . . ?
C2 N C4 107.8(2) . . ?
C2 N Co 120.36(18) . . ?
C4 N Co 131.54(18) . . ?
C2 C1 P 109.9(2) . . ?
C2 C1 H1A 109.7 . . ?
P C1 H1A 109.7 . . ?
C2 C1 H1B 109.7 . . ?
P C1 H1B 109.7 . . ?
H1A C1 H1B 108.2 . . ?
N C2 O 118.1(2) . . ?
N C2 C1 126.4(2) . . ?
O C2 C1 115.5(2) . . ?
O C3 C4 104.8(2) . . ?
O C3 H3A 110.8 . . ?
C4 C3 H3A 110.8 . . ?
O C3 H3B 110.8 . . ?
C4 C3 H3B 110.8 . . ?
H3A C3 H3B 108.9 . . ?
N C4 C5 110.0(2) . . ?
N C4 C6 108.2(2) . . ?
C5 C4 C6 110.5(2) . . ?
N C4 C3 102.5(2) . . ?
C5 C4 C3 112.5(2) . . ?
C6 C4 C3 112.9(3) . . ?
C4 C5 H5A 109.5 . . ?
C4 C5 H5B 109.5 . . ?
H5A C5 H5B 109.5 . . ?
C4 C5 H5C 109.5 . . ?
H5A C5 H5C 109.5 . . ?
H5B C5 H5C 109.5 . . ?
C4 C6 H6A 109.5 . . ?
C4 C6 H6B 109.5 . . ?
H6A C6 H6B 109.5 . . ?
C4 C6 H6C 109.5 . . ?
H6A C6 H6C 109.5 . . ?
H6B C6 H6C 109.5 . . ?
C12 C7 C8 119.0(3) . . ?
C12 C7 P 123.8(2) . . ?
C8 C7 P 117.2(2) . . ?
C9 C8 C7 120.3(3) . . ?
C9 C8 H8 119.9 . . ?
C7 C8 H8 119.9 . . ?
C10 C9 C8 120.2(3) . . ?
C10 C9 H9 119.9 . . ?
C8 C9 H9 119.9 . . ?
C11 C10 C9 120.0(3) . . ?
C11 C10 H10 120.0 . . ?
C9 C10 H10 120.0 . . ?
C10 C11 C12 120.0(3) . . ?
C10 C11 H11 120.0 . . ?
C12 C11 H11 120.0 . . ?
C7 C12 C11 120.6(3) . . ?
C7 C12 H12 119.7 . . ?
C11 C12 H12 119.7 . . ?
C18 C13 C14 119.1(3) . . ?
C18 C13 P 117.7(2) . . ?
C14 C13 P 123.1(2) . . ?
C15 C14 C13 120.1(3) . . ?
C15 C14 H14 120.0 . . ?
C13 C14 H14 120.0 . . ?
C16 C15 C14 120.2(3) . . ?
C16 C15 H15 119.9 . . ?
C14 C15 H15 119.9 . . ?
C17 C16 C15 120.1(3) . . ?
C17 C16 H16 120.0 . . ?
C15 C16 H16 120.0 . . ?
C16 C17 C18 120.4(3) . . ?
C16 C17 H17 119.8 . . ?
C18 C17 H17 119.8 . . ?
C17 C18 C13 120.2(3) . . ?
C17 C18 H18 119.9 . . ?
C13 C18 H18 119.9 . . ?

loop_
_geom_bond_atom_site_label_1
_geom_bond_atom_site_label_2
_geom_bond_distance
_geom_bond_site_symmetry_2
_geom_bond_publ_flag
Co N 2.003(2) . ?
Co Cl2 2.2177(9) . ?
Co Cl1 2.2245(8) . ?
Co P 2.3981(8) . ?
P C13 1.816(3) . ?
P C7 1.818(3) . ?
P C1 1.856(3) . ?
O C2 1.330(3) . ?
O C3 1.470(3) . ?
N C2 1.280(3) . ?
N C4 1.500(3) . ?
C1 C2 1.493(4) . ?
C1 H1A 0.9900 . ?
C1 H1B 0.9900 . ?
C3 C4 1.534(4) . ?
C3 H3A 0.9900 . ?
C3 H3B 0.9900 . ?
C4 C5 1.511(4) . ?
C4 C6 1.514(4) . ?
C5 H5A 0.9800 . ?
C5 H5B 0.9800 . ?
C5 H5C 0.9800 . ?
C6 H6A 0.9800 . ?
C6 H6B 0.9800 . ?
C6 H6C 0.9800 . ?
C7 C12 1.387(4) . ?
C7 C8 1.393(4) . ?
C8 C9 1.391(4) . ?
C8 H8 0.9500 . ?
C9 C10 1.380(4) . ?
C9 H9 0.9500 . ?
C10 C11 1.379(5) . ?
C10 H10 0.9500 . ?
C11 C12 1.392(4) . ?
C11 H11 0.9500 . ?
C12 H12 0.9500 . ?
C13 C18 1.388(4) . ?
C13 C14 1.396(4) . ?
C14 C15 1.384(4) . ?
C14 H14 0.9500 . ?
C15 C16 1.379(5) . ?
C15 H15 0.9500 . ?
C16 C17 1.373(4) . ?
C16 H16 0.9500 . ?
C17 C18 1.385(4) . ?
C17 H17 0.9500 . ?
C18 H18 0.9500 . ?

loop_
_geom_torsion_atom_site_label_1
_geom_torsion_atom_site_label_2
_geom_torsion_atom_site_label_3
_geom_torsion_atom_site_label_4
_geom_torsion
_geom_torsion_site_symmetry_1
_geom_torsion_site_symmetry_2
_geom_torsion_site_symmetry_3
_geom_torsion_site_symmetry_4
_geom_torsion_publ_flag
N Co P C13 -120.02(12) . . . . ?
Cl2 Co P C13 120.79(11) . . . . ?
Cl1 Co P C13 -8.24(11) . . . . ?
N Co P C7 105.67(12) . . . . ?
Cl2 Co P C7 -13.52(11) . . . . ?
Cl1 Co P C7 -142.55(10) . . . . ?
N Co P C1 -8.17(11) . . . . ?
Cl2 Co P C1 -127.36(10) . . . . ?
Cl1 Co P C1 103.61(9) . . . . ?
Cl2 Co N C2 117.3(2) . . . . ?
Cl1 Co N C2 -106.0(2) . . . . ?
P Co N C2 6.2(2) . . . . ?
Cl2 Co N C4 -69.3(2) . . . . ?
Cl1 Co N C4 67.4(2) . . . . ?
P Co N C4 179.6(2) . . . . ?
C13 P C1 C2 134.9(2) . . . . ?
C7 P C1 C2 -114.3(2) . . . . ?
Co P C1 C2 10.0(2) . . . . ?
C4 N C2 O 3.1(3) . . . . ?
Co N C2 O 177.96(17) . . . . ?
C4 N C2 C1 -175.1(3) . . . . ?
Co N C2 C1 -0.2(4) . . . . ?
C3 O C2 N 0.5(3) . . . . ?
C3 O C2 C1 178.9(2) . . . . ?
P C1 C2 N -8.1(4) . . . . ?
P C1 C2 O 173.68(19) . . . . ?
C2 O C3 C4 -3.8(3) . . . . ?
C2 N C4 C5 -124.9(3) . . . . ?
Co N C4 C5 61.1(3) . . . . ?
C2 N C4 C6 114.3(3) . . . . ?
Co N C4 C6 -59.7(3) . . . . ?
C2 N C4 C3 -5.1(3) . . . . ?
Co N C4 C3 -179.2(2) . . . . ?
O C3 C4 N 5.3(3) . . . . ?
O C3 C4 C5 123.3(3) . . . . ?
O C3 C4 C6 -110.8(3) . . . . ?
C13 P C7 C12 86.9(2) . . . . ?
C1 P C7 C12 -23.3(2) . . . . ?
Co P C7 C12 -132.4(2) . . . . ?
C13 P C7 C8 -91.1(2) . . . . ?
C1 P C7 C8 158.7(2) . . . . ?
Co P C7 C8 49.6(2) . . . . ?
C12 C7 C8 C9 -0.7(4) . . . . ?
P C7 C8 C9 177.4(2) . . . . ?
C7 C8 C9 C10 1.4(5) . . . . ?
C8 C9 C10 C11 -1.2(5) . . . . ?
C9 C10 C11 C12 0.3(5) . . . . ?
C8 C7 C12 C11 -0.3(4) . . . . ?
P C7 C12 C11 -178.2(2) . . . . ?
C10 C11 C12 C7 0.5(4) . . . . ?
C7 P C13 C18 173.2(2) . . . . ?
C1 P C13 C18 -75.1(3) . . . . ?
Co P C13 C18 33.2(3) . . . . ?
C7 P C13 C14 -4.1(3) . . . . ?
C1 P C13 C14 107.5(3) . . . . ?
Co P C13 C14 -144.2(2) . . . . ?
C18 C13 C14 C15 0.6(5) . . . . ?
P C13 C14 C15 177.9(2) . . . . ?
C13 C14 C15 C16 -0.7(5) . . . . ?
C14 C15 C16 C17 0.7(5) . . . . ?
C15 C16 C17 C18 -0.5(5) . . . . ?
C16 C17 C18 C13 0.3(5) . . . . ?
C14 C13 C18 C17 -0.4(5) . . . . ?
P C13 C18 C17 -177.9(2) . . . . ?
